data_4104397
loop_
_publ_author_name
'Zhengang Guo'
'Rong Cao'
'Xin Wang'
'Hongfang Li'
'Wenbing Yuan'
'Guojian Wang'
'Haohan Wu'
'Jing Li'

_publ_section_title
;
 A Multifunctional 3D Ferroelectric and NLO-Active Porous Metal-Organic
 Framework
;
_journal_name_full 'Journal of the American Chemical Society'
_journal_page_first 6894
_journal_page_last 6895
_journal_paper_doi 10.1021/ja9000129
_journal_volume 131
_journal_year 2009
_chemical_formula_sum 'C35 H36 O16 Zn2'
_chemical_formula_weight 843.38
_chemical_name_systematic
; 
 ? 
;
_space_group_IT_number 9
_symmetry_cell_setting monoclinic
_symmetry_space_group_name_Hall 'C -2yc'
_symmetry_space_group_name_H-M 'C 1 c 1'
_atom_sites_solution_hydrogens geom
_atom_sites_solution_primary direct
_atom_sites_solution_secondary difmap
_audit_creation_method SHELXL-97
_cell_angle_alpha 90.00
_cell_angle_beta 104.204(3)
_cell_angle_gamma 90.00
_cell_formula_units_Z 4
_cell_length_a 18.9594(15)
_cell_length_b 18.4485(15)
_cell_length_c 13.177(4)
_cell_measurement_reflns_used 6360
_cell_measurement_temperature 293(2)
_cell_measurement_theta_max 27.4835
_cell_measurement_theta_min 3.1267
_cell_volume 4468.0(14)
_computing_structure_refinement 'SHELXL-97 (Sheldrick, 1997)'
_computing_structure_solution 'SHELXS-97 (Sheldrick, 1990)'
_diffrn_ambient_temperature 293(2)
_diffrn_measured_fraction_theta_full 0.994
_diffrn_measured_fraction_theta_max 0.994
_diffrn_measurement_device_type 'Mercury70 (2x2 bin mode)'
_diffrn_measurement_method CCD_Profile_fitting
_diffrn_radiation_monochromator graphite
_diffrn_radiation_source 'fine-focus sealed tube'
_diffrn_radiation_type MoK\a
_diffrn_radiation_wavelength 0.71073
_diffrn_reflns_av_R_equivalents 0.0265
_diffrn_reflns_av_sigmaI/netI 0.0530
_diffrn_reflns_limit_h_max 21
_diffrn_reflns_limit_h_min -24
_diffrn_reflns_limit_k_max 23
_diffrn_reflns_limit_k_min -23
_diffrn_reflns_limit_l_max 17
_diffrn_reflns_limit_l_min -16
_diffrn_reflns_number 17087
_diffrn_reflns_theta_full 27.51
_diffrn_reflns_theta_max 27.51
_diffrn_reflns_theta_min 2.03
_exptl_absorpt_coefficient_mu 1.134
_exptl_absorpt_correction_T_max 0.8574
_exptl_absorpt_correction_T_min 0.5744
_exptl_absorpt_correction_type multi-scan
_exptl_crystal_colour White
_exptl_crystal_density_diffrn 1.254
_exptl_crystal_density_method 'not measured'
_exptl_crystal_description Prism
_exptl_crystal_F_000 1736
_exptl_crystal_size_max 0.55
_exptl_crystal_size_mid 0.14
_exptl_crystal_size_min 0.14
_refine_diff_density_max 0.824
_refine_diff_density_min -0.610
_refine_diff_density_rms 0.149
_refine_ls_abs_structure_details 'Flack H D (1983), Acta Cryst. A39, 876-881'
_refine_ls_abs_structure_Flack -0.001(12)
_refine_ls_extinction_method none
_refine_ls_goodness_of_fit_ref 0.905
_refine_ls_hydrogen_treatment constr
_refine_ls_matrix_type full
_refine_ls_number_parameters 463
_refine_ls_number_reflns 8925
_refine_ls_number_restraints 14
_refine_ls_restrained_S_all 0.905
_refine_ls_R_factor_all 0.0548
_refine_ls_R_factor_gt 0.0481
_refine_ls_shift/su_max 0.087
_refine_ls_shift/su_mean 0.004
_refine_ls_structure_factor_coef Fsqd
_refine_ls_weighting_details 'calc w=1/[\s^2^(Fo^2^)+(0.1000P)^2^+0.0000P] where P=(Fo^2^+2Fc^2^)/3'
_refine_ls_weighting_scheme calc
_refine_ls_wR_factor_gt 0.1361
_refine_ls_wR_factor_ref 0.1428
_reflns_number_gt 7390
_reflns_number_total 8925
_reflns_threshold_expression >2sigma(I)
_cod_data_source_file ja9000129_si_001.cif
_cod_data_source_block a
_cod_database_code 4104397

loop_
_symmetry_equiv_pos_as_xyz
'x, y, z'
'x, -y, z+1/2'
'x+1/2, y+1/2, z'
'x+1/2, -y+1/2, z+1/2'

loop_
_atom_site_label
_atom_site_type_symbol
_atom_site_fract_x
_atom_site_fract_y
_atom_site_fract_z
_atom_site_U_iso_or_equiv
_atom_site_adp_type
_atom_site_occupancy
_atom_site_symmetry_multiplicity
_atom_site_calc_flag
_atom_site_refinement_flags
Zn1 Zn 0.82785(2) 0.53538(3) 0.99627(3) 0.04296(14) Uani 1 1 d .
O1 O 0.47830(16) 0.5452(2) 0.4890(3) 0.0548(9) Uani 1 1 d .
C1 C 0.3598(2) 0.5342(2) 0.3817(3) 0.0390(9) Uani 1 1 d .
Zn2 Zn 0.81249(3) 0.42349(3) 0.80871(4) 0.04779(15) Uani 1 1 d .
O2 O 0.3342(2) 0.43564(16) 0.2600(3) 0.0510(8) Uani 1 1 d .
C2 C 0.4041(2) 0.5534(3) 0.4907(4) 0.0429(9) Uani 1 1 d .
H2A H 0.3945 0.6029 0.5080 0.051 Uiso 1 1 calc R
H2B H 0.3921 0.5213 0.5422 0.051 Uiso 1 1 calc R
O3 O 0.25421(16) 0.5069(2) 0.4460(3) 0.0565(9) Uani 1 1 d .
C3 C 0.3733(2) 0.4537(2) 0.3622(4) 0.0429(9) Uani 1 1 d .
H3A H 0.4249 0.4454 0.3698 0.051 Uiso 1 1 calc R
H3B H 0.3574 0.4238 0.4128 0.051 Uiso 1 1 calc R
O4 O 0.3756(2) 0.65382(17) 0.3263(3) 0.0550(8) Uani 1 1 d .
C4 C 0.2790(2) 0.5480(3) 0.3706(4) 0.0473(10) Uani 1 1 d .
H4A H 0.2709 0.5992 0.3805 0.057 Uiso 1 1 calc R
H4B H 0.2517 0.5345 0.3008 0.057 Uiso 1 1 calc R
O5 O 0.69717(19) 0.5473(2) 0.9389(3) 0.0571(9) Uani 1 1 d .
C5 C 0.3812(3) 0.5803(2) 0.2985(4) 0.0454(10) Uani 1 1 d .
H5A H 0.4306 0.5693 0.2954 0.054 Uiso 1 1 calc R
H5B H 0.3490 0.5706 0.2304 0.054 Uiso 1 1 calc R
O6 O 0.77127(15) 0.51992(17) 0.8407(3) 0.0452(7) Uani 1 1 d .
C6 C 0.5301(2) 0.5452(3) 0.5807(4) 0.0456(10) Uani 1 1 d .
O7 O 0.3311(2) 0.09458(19) 0.1669(3) 0.0564(9) Uani 1 1 d .
C7 C 0.5174(2) 0.5534(3) 0.6785(4) 0.0508(11) Uani 1 1 d .
H7 H 0.4705 0.5615 0.6859 0.061 Uiso 1 1 calc R
O8 O 0.3241(2) 0.14273(19) 0.0146(3) 0.0554(8) Uani 1 1 d .
C8 C 0.6017(2) 0.5361(3) 0.5707(4) 0.0565(13) Uani 1 1 d .
H8 H 0.6106 0.5324 0.5046 0.068 Uiso 1 1 calc R
O9 O -0.0684(2) 0.4685(2) 0.4903(4) 0.0720(11) Uani 1 1 d .
C9 C 0.5754(2) 0.5495(3) 0.7657(4) 0.0498(11) Uani 1 1 d .
H9 H 0.5670 0.5543 0.8320 0.060 Uiso 1 1 calc R
O10 O -0.0856(2) 0.5365(3) 0.3472(4) 0.102(2) Uani 1 1 d .
C10 C 0.6573(2) 0.5326(3) 0.6565(4) 0.0513(11) Uani 1 1 d .
H10 H 0.7044 0.5262 0.6488 0.062 Uiso 1 1 calc R
O11 O 0.3299(3) 0.8648(2) -0.0601(3) 0.0841(14) Uani 1 1 d .
C11 C 0.6460(2) 0.5385(2) 0.7560(4) 0.0436(9) Uani 1 1 d .
O12 O 0.3198(2) 0.94227(19) 0.0646(3) 0.0590(9) Uani 1 1 d .
C12 C 0.7063(2) 0.5351(2) 0.8516(4) 0.0443(10) Uani 1 1 d .
C13 C 0.3350(2) 0.3646(2) 0.2295(3) 0.0417(9) Uani 1 1 d .
C14 C 0.3746(2) 0.3104(2) 0.2921(4) 0.0462(10) Uani 1 1 d .
H14 H 0.4029 0.3209 0.3587 0.055 Uiso 1 1 calc R
O13 O 0.7133(2) 0.3730(2) 0.7581(4) 0.0802(13) Uani 1 1 d .
H13 H 0.6837 0.4060 0.7299 0.096 Uiso 1 1 d R
C15 C 0.2937(3) 0.3492(2) 0.1302(4) 0.0502(11) Uani 1 1 d .
H15 H 0.2668 0.3856 0.0895 0.060 Uiso 1 1 calc R
C16 C 0.3706(3) 0.2399(2) 0.2524(4) 0.0480(10) Uani 1 1 d .
H16 H 0.3958 0.2029 0.2939 0.058 Uiso 1 1 calc R
C17 C 0.2923(3) 0.2800(3) 0.0915(4) 0.0502(11) Uani 1 1 d .
H17 H 0.2660 0.2700 0.0235 0.060 Uiso 1 1 calc R
C18 C 0.3306(2) 0.2242(3) 0.1541(4) 0.0447(10) Uani 1 1 d .
C19 C 0.3281(2) 0.1499(2) 0.1109(4) 0.0464(10) Uani 1 1 d .
C20 C 0.1806(2) 0.5085(3) 0.4363(4) 0.0573(12) Uani 1 1 d .
C21 C 0.1568(3) 0.4757(4) 0.5162(6) 0.0770(19) Uani 1 1 d .
H21 H 0.1902 0.4549 0.5723 0.092 Uiso 1 1 calc R
C22 C 0.1322(3) 0.5410(5) 0.3544(6) 0.094(3) Uani 1 1 d .
H22 H 0.1485 0.5656 0.3028 0.112 Uiso 1 1 calc R
C23 C 0.0831(3) 0.4739(5) 0.5126(6) 0.085(2) Uani 1 1 d .
H23 H 0.0672 0.4520 0.5665 0.101 Uiso 1 1 calc R
C24 C 0.0579(3) 0.5366(5) 0.3498(7) 0.106(3) Uani 1 1 d .
H24 H 0.0245 0.5558 0.2922 0.128 Uiso 1 1 calc R
C25 C 0.0329(3) 0.5045(4) 0.4290(5) 0.0709(16) Uani 1 1 d .
C26 C -0.0462(3) 0.5032(4) 0.4225(5) 0.0690(15) Uani 1 1 d .
C27 C 0.3662(3) 0.7061(2) 0.2505(4) 0.0478(10) Uani 1 1 d .
C28 C 0.3671(4) 0.6939(3) 0.1480(4) 0.0660(15) Uani 1 1 d .
H28 H 0.3749 0.6475 0.1256 0.079 Uiso 1 1 calc R
C29 C 0.3544(3) 0.7753(3) 0.2835(4) 0.0629(14) Uani 1 1 d .
H29 H 0.3538 0.7836 0.3529 0.075 Uiso 1 1 calc R
C30 C 0.3563(4) 0.7506(3) 0.0794(4) 0.0644(15) Uani 1 1 d .
H30 H 0.3577 0.7421 0.0103 0.077 Uiso 1 1 calc R
C31 C 0.3435(4) 0.8318(3) 0.2125(4) 0.0624(14) Uani 1 1 d .
H31 H 0.3362 0.8784 0.2349 0.075 Uiso 1 1 calc R
C32 C 0.3434(3) 0.8203(3) 0.1090(4) 0.0528(11) Uani 1 1 d .
C33 C 0.3300(3) 0.8803(3) 0.0311(4) 0.0548(12) Uani 1 1 d .
C34 C 0.6960(11) 0.3173(13) 0.7722(16) 0.229(8) Uani 1 1 d U
H34A H 0.7105 0.3141 0.8480 0.274 Uiso 1 1 calc R
H34B H 0.7313 0.2880 0.7484 0.274 Uiso 1 1 calc R
C35 C 0.6273(13) 0.2681(15) 0.7455(18) 0.295(12) Uani 1 1 d U
H35A H 0.6395 0.2185 0.7639 0.354 Uiso 1 1 d R
H35B H 0.6051 0.2713 0.6719 0.354 Uiso 1 1 d R
H35C H 0.5938 0.2854 0.7841 0.354 Uiso 1 1 d R
O1W O 0.6473(8) 0.6485(9) 1.0560(12) 0.264(6) Uiso 1 1 d .
O2W O 0.5115(17) 0.7855(19) 0.585(2) 0.471(15) Uiso 1 1 d .
O3W O 0.1913(16) 0.337(2) 0.687(2) 0.482(16) Uiso 1 1 d .

loop_
_atom_site_aniso_label
_atom_site_aniso_U_11
_atom_site_aniso_U_22
_atom_site_aniso_U_33
_atom_site_aniso_U_23
_atom_site_aniso_U_13
_atom_site_aniso_U_12
Zn1 0.0405(2) 0.0381(2) 0.0496(3) -0.0022(2) 0.0099(2) 0.00327(19)
O1 0.0312(15) 0.092(3) 0.0413(18) -0.0136(16) 0.0084(13) 0.0018(14)
C1 0.038(2) 0.039(2) 0.039(2) -0.0044(16) 0.0090(16) 0.0005(15)
Zn2 0.0452(3) 0.0489(3) 0.0483(3) -0.0030(2) 0.0097(2) 0.0059(2)
O2 0.071(2) 0.0332(15) 0.0436(18) -0.0009(13) 0.0037(15) 0.0018(14)
C2 0.0283(18) 0.050(2) 0.050(2) -0.0052(19) 0.0092(17) -0.0005(16)
O3 0.0291(14) 0.079(2) 0.060(2) 0.0084(18) 0.0087(14) 0.0007(15)
C3 0.045(2) 0.039(2) 0.043(2) -0.0008(17) 0.0057(18) 0.0000(16)
O4 0.085(2) 0.0343(16) 0.0453(18) -0.0024(13) 0.0158(16) 0.0003(15)
C4 0.039(2) 0.055(3) 0.045(2) 0.000(2) 0.0034(18) 0.0049(18)
O5 0.0449(18) 0.082(3) 0.0439(19) -0.0008(17) 0.0103(15) -0.0009(16)
C5 0.050(2) 0.039(2) 0.047(2) -0.0016(17) 0.0132(19) 0.0009(17)
O6 0.0311(14) 0.0501(17) 0.0532(18) 0.0013(14) 0.0078(12) 0.0023(12)
C6 0.0282(19) 0.064(3) 0.046(2) -0.005(2) 0.0112(17) 0.0018(17)
O7 0.070(2) 0.0401(18) 0.061(2) -0.0011(15) 0.0195(18) 0.0074(14)
C7 0.0296(19) 0.077(3) 0.046(2) -0.004(2) 0.0093(17) 0.0068(19)
O8 0.067(2) 0.0502(18) 0.052(2) -0.0086(15) 0.0212(17) -0.0041(16)
C8 0.032(2) 0.093(4) 0.046(3) -0.011(2) 0.0133(19) 0.004(2)
O9 0.0403(18) 0.084(3) 0.091(3) 0.020(2) 0.017(2) 0.0004(16)
C9 0.034(2) 0.078(3) 0.038(2) -0.001(2) 0.0098(17) 0.005(2)
O10 0.037(2) 0.163(6) 0.106(4) 0.053(4) 0.013(2) 0.004(2)
C10 0.031(2) 0.073(3) 0.053(3) -0.006(2) 0.0158(19) 0.0069(19)
O11 0.144(4) 0.056(2) 0.049(2) 0.0037(18) 0.018(2) 0.028(3)
C11 0.0300(19) 0.053(2) 0.048(2) 0.0019(18) 0.0088(17) 0.0054(15)
O12 0.079(2) 0.0432(18) 0.055(2) 0.0052(16) 0.0175(18) 0.0105(16)
C12 0.0302(19) 0.045(2) 0.056(3) 0.0030(19) 0.0079(18) 0.0042(15)
C13 0.049(2) 0.031(2) 0.046(2) 0.0003(17) 0.0136(18) -0.0029(16)
C14 0.054(2) 0.039(2) 0.042(2) 0.0003(17) 0.0046(18) -0.0015(17)
O13 0.061(2) 0.060(2) 0.119(4) 0.010(2) 0.020(2) -0.0103(18)
C15 0.066(3) 0.039(2) 0.042(2) 0.0020(18) 0.005(2) 0.002(2)
C16 0.057(3) 0.035(2) 0.048(2) 0.0022(18) 0.006(2) 0.0030(17)
C17 0.066(3) 0.043(2) 0.039(2) -0.0026(19) 0.008(2) -0.002(2)
C18 0.051(2) 0.041(2) 0.044(2) -0.0014(17) 0.0152(19) -0.0029(17)
C19 0.042(2) 0.044(2) 0.055(3) -0.006(2) 0.016(2) -0.0029(17)
C20 0.032(2) 0.073(3) 0.064(3) 0.002(3) 0.007(2) -0.001(2)
C21 0.037(2) 0.109(5) 0.081(4) 0.033(4) 0.007(3) -0.002(3)
C22 0.038(3) 0.158(8) 0.085(5) 0.047(5) 0.015(3) 0.002(3)
C23 0.038(3) 0.133(6) 0.084(4) 0.030(4) 0.015(3) -0.006(3)
C24 0.037(3) 0.182(9) 0.097(5) 0.058(6) 0.010(3) 0.017(4)
C25 0.035(2) 0.091(4) 0.086(4) 0.016(3) 0.013(2) -0.006(2)
C26 0.036(2) 0.082(4) 0.086(4) 0.011(3) 0.009(3) -0.005(2)
C27 0.061(3) 0.040(2) 0.042(2) 0.0022(18) 0.013(2) 0.0025(18)
C28 0.109(5) 0.038(2) 0.057(3) -0.001(2) 0.032(3) 0.013(3)
C29 0.102(4) 0.040(2) 0.049(3) -0.005(2) 0.022(3) 0.002(3)
C30 0.106(5) 0.046(3) 0.044(3) 0.001(2) 0.025(3) 0.015(3)
C31 0.096(4) 0.036(2) 0.054(3) -0.004(2) 0.017(3) 0.008(2)
C32 0.071(3) 0.039(2) 0.048(3) 0.001(2) 0.015(2) 0.008(2)
C33 0.063(3) 0.044(3) 0.055(3) -0.002(2) 0.011(2) 0.007(2)
C34 0.226(9) 0.235(9) 0.225(9) -0.001(5) 0.055(5) 0.002(5)
C35 0.289(13) 0.295(13) 0.298(13) -0.002(5) 0.068(6) -0.005(5)

loop_
_atom_type_symbol
_atom_type_description
_atom_type_scat_dispersion_real
_atom_type_scat_dispersion_imag
_atom_type_scat_source
C C 0.0033 0.0016 'International Tables Vol C Tables 4.2.6.8 and 6.1.1.4'
O O 0.0106 0.0060 'International Tables Vol C Tables 4.2.6.8 and 6.1.1.4'
Zn Zn 0.2839 1.4301 'International Tables Vol C Tables 4.2.6.8 and 6.1.1.4'
H H 0.0000 0.0000 'International Tables Vol C Tables 4.2.6.8 and 6.1.1.4'

loop_
_geom_angle_atom_site_label_1
_geom_angle_atom_site_label_2
_geom_angle_atom_site_label_3
_geom_angle
_geom_angle_site_symmetry_1
_geom_angle_site_symmetry_3
O12 Zn1 O9 100.09(18) 3_546 2_665
O12 Zn1 O8 143.39(15) 3_546 3_556
O9 Zn1 O8 96.05(17) 2_665 3_556
O12 Zn1 O6 104.60(14) 3_546 .
O9 Zn1 O6 103.36(16) 2_665 .
O8 Zn1 O6 103.26(14) 3_556 .
O12 Zn1 O5 91.96(15) 3_546 .
O9 Zn1 O5 159.87(16) 2_665 .
O8 Zn1 O5 83.31(15) 3_556 .
O6 Zn1 O5 57.64(12) . .
O12 Zn1 O7 87.53(14) 3_546 3_556
O9 Zn1 O7 104.25(16) 2_665 3_556
O8 Zn1 O7 56.59(13) 3_556 3_556
O6 Zn1 O7 147.24(12) . 3_556
O5 Zn1 O7 92.23(13) . 3_556
O12 Zn1 C19 115.75(16) 3_546 3_556
O9 Zn1 C19 101.06(16) 2_665 3_556
O8 Zn1 C19 28.16(15) 3_556 3_556
O6 Zn1 C19 127.58(14) . 3_556
O5 Zn1 C19 87.90(13) . 3_556
O7 Zn1 C19 28.43(13) 3_556 3_556
C6 O1 C2 119.2(3) . .
C5 C1 C2 111.6(4) . .
C5 C1 C4 106.1(4) . .
C2 C1 C4 111.2(4) . .
C5 C1 C3 109.5(4) . .
C2 C1 C3 107.9(3) . .
C4 C1 C3 110.5(4) . .
O11 Zn2 O10 92.1(3) 3_546 2_665
O11 Zn2 O7 133.21(17) 3_546 4
O10 Zn2 O7 85.34(19) 2_665 4
O11 Zn2 O6 106.58(16) 3_546 .
O10 Zn2 O6 91.17(18) 2_665 .
O7 Zn2 O6 120.16(14) 4 .
O11 Zn2 O13 88.8(2) 3_546 .
O10 Zn2 O13 172.7(2) 2_665 .
O7 Zn2 O13 88.80(19) 4 .
O6 Zn2 O13 95.52(16) . .
C13 O2 C3 117.7(3) . .
O1 C2 C1 106.3(3) . .
O1 C2 H2A 110.5 . .
C1 C2 H2A 110.5 . .
O1 C2 H2B 110.5 . .
C1 C2 H2B 110.5 . .
H2A C2 H2B 108.7 . .
C20 O3 C4 115.4(4) . .
O2 C3 C1 108.5(3) . .
O2 C3 H3A 110.0 . .
C1 C3 H3A 110.0 . .
O2 C3 H3B 110.0 . .
C1 C3 H3B 110.0 . .
H3A C3 H3B 108.4 . .
C27 O4 C5 119.4(4) . .
O3 C4 C1 110.0(4) . .
O3 C4 H4A 109.7 . .
C1 C4 H4A 109.7 . .
O3 C4 H4B 109.7 . .
C1 C4 H4B 109.7 . .
H4A C4 H4B 108.2 . .
C12 O5 Zn1 84.7(3) . .
O4 C5 C1 107.4(4) . .
O4 C5 H5A 110.2 . .
C1 C5 H5A 110.2 . .
O4 C5 H5B 110.2 . .
C1 C5 H5B 110.2 . .
H5A C5 H5B 108.5 . .
C12 O6 Zn2 129.3(3) . .
C12 O6 Zn1 97.7(3) . .
Zn2 O6 Zn1 101.10(13) . .
O1 C6 C7 125.5(4) . .
O1 C6 C8 114.9(4) . .
C7 C6 C8 119.7(4) . .
C19 O7 Zn2 133.6(3) . 4_454
C19 O7 Zn1 80.6(3) . 3_444
Zn2 O7 Zn1 142.71(18) 4_454 3_444
C6 C7 C9 119.2(4) . .
C6 C7 H7 120.4 . .
C9 C7 H7 120.4 . .
C19 O8 Zn1 103.3(3) . 3_444
C10 C8 C6 120.2(5) . .
C10 C8 H8 119.9 . .
C6 C8 H8 119.9 . .
C26 O9 Zn1 123.7(4) . 2_464
C7 C9 C11 121.1(4) . .
C7 C9 H9 119.5 . .
C11 C9 H9 119.5 . .
C26 O10 Zn2 137.0(5) . 2_464
C8 C10 C11 121.3(4) . .
C8 C10 H10 119.4 . .
C11 C10 H10 119.4 . .
C33 O11 Zn2 132.7(4) . 3_454
C10 C11 C9 118.5(4) . .
C10 C11 C12 122.4(4) . .
C9 C11 C12 119.1(4) . .
C33 O12 Zn1 126.8(4) . 3_454
O5 C12 O6 119.8(4) . .
O5 C12 C11 122.3(4) . .
O6 C12 C11 117.9(4) . .
O2 C13 C15 115.5(4) . .
O2 C13 C14 123.8(4) . .
C15 C13 C14 120.7(4) . .
C13 C14 C16 118.4(4) . .
C13 C14 H14 120.8 . .
C16 C14 H14 120.8 . .
C34 O13 Zn2 130.5(12) . .
C34 O13 H13 123.2 . .
Zn2 O13 H13 105.7 . .
C17 C15 C13 119.9(4) . .
C17 C15 H15 120.0 . .
C13 C15 H15 120.0 . .
C18 C16 C14 121.4(4) . .
C18 C16 H16 119.3 . .
C14 C16 H16 119.3 . .
C15 C17 C18 120.2(4) . .
C15 C17 H17 119.9 . .
C18 C17 H17 119.9 . .
C16 C18 C17 119.3(4) . .
C16 C18 C19 121.3(4) . .
C17 C18 C19 119.3(4) . .
O7 C19 O8 119.5(4) . .
O7 C19 C18 122.3(4) . .
O8 C19 C18 118.2(4) . .
O7 C19 Zn1 71.0(3) . 3_444
O8 C19 Zn1 48.5(2) . 3_444
C18 C19 Zn1 166.5(4) . 3_444
O3 C20 C22 123.5(5) . .
O3 C20 C21 115.8(4) . .
C22 C20 C21 120.7(5) . .
C20 C21 C23 119.9(5) . .
C20 C21 H21 120.0 . .
C23 C21 H21 120.0 . .
C20 C22 C24 118.7(6) . .
C20 C22 H22 120.6 . .
C24 C22 H22 120.6 . .
C25 C23 C21 120.5(6) . .
C25 C23 H23 119.8 . .
C21 C23 H23 119.8 . .
C25 C24 C22 121.4(6) . .
C25 C24 H24 119.3 . .
C22 C24 H24 119.3 . .
C24 C25 C23 118.6(5) . .
C24 C25 C26 119.5(5) . .
C23 C25 C26 121.8(6) . .
O10 C26 O9 125.3(5) . .
O10 C26 C25 116.0(6) . .
O9 C26 C25 118.6(5) . .
O4 C27 C28 124.9(4) . .
O4 C27 C29 115.0(4) . .
C28 C27 C29 120.1(5) . .
C30 C28 C27 119.3(5) . .
C30 C28 H28 120.3 . .
C27 C28 H28 120.3 . .
C31 C29 C27 119.4(5) . .
C31 C29 H29 120.3 . .
C27 C29 H29 120.3 . .
C28 C30 C32 122.3(5) . .
C28 C30 H30 118.9 . .
C32 C30 H30 118.9 . .
C32 C31 C29 121.2(5) . .
C32 C31 H31 119.4 . .
C29 C31 H31 119.4 . .
C31 C32 C30 117.6(5) . .
C31 C32 C33 121.8(4) . .
C30 C32 C33 120.6(5) . .
O11 C33 O12 126.0(5) . .
O11 C33 C32 117.3(5) . .
O12 C33 C32 116.7(5) . .
O13 C34 C35 140(2) . .
O13 C34 H34A 102.0 . .
C35 C34 H34A 102.0 . .
O13 C34 H34B 102.0 . .
C35 C34 H34B 102.0 . .
H34A C34 H34B 104.7 . .
C34 C35 H35A 111.2 . .
C34 C35 H35B 109.1 . .
H35A C35 H35B 109.5 . .
C34 C35 H35C 108.2 . .
H35A C35 H35C 109.5 . .
H35B C35 H35C 109.5 . .

loop_
_geom_bond_atom_site_label_1
_geom_bond_atom_site_label_2
_geom_bond_distance
_geom_bond_site_symmetry_2
Zn1 O12 1.963(4) 3_546
Zn1 O9 1.989(4) 2_665
Zn1 O8 1.998(4) 3_556
Zn1 O6 2.087(3) .
Zn1 O5 2.416(4) .
Zn1 O7 2.487(4) 3_556
Zn1 C19 2.596(5) 3_556
O1 C6 1.357(6) .
O1 C2 1.420(5) .
C1 C5 1.518(7) .
C1 C2 1.517(6) .
C1 C4 1.524(6) .
C1 C3 1.539(6) .
Zn2 O11 1.998(4) 3_546
Zn2 O10 2.013(4) 2_665
Zn2 O7 2.013(4) 4
Zn2 O6 2.028(3) .
Zn2 O13 2.058(4) .
O2 C13 1.371(5) .
O2 C3 1.409(6) .
C2 H2A 0.9700 .
C2 H2B 0.9700 .
O3 C20 1.370(5) .
O3 C4 1.418(6) .
C3 H3A 0.9700 .
C3 H3B 0.9700 .
O4 C27 1.368(6) .
O4 C5 1.415(5) .
C4 H4A 0.9700 .
C4 H4B 0.9700 .
O5 C12 1.225(6) .
C5 H5A 0.9700 .
C5 H5B 0.9700 .
O6 C12 1.306(5) .
C6 C7 1.376(7) .
C6 C8 1.406(6) .
O7 C19 1.253(6) .
O7 Zn2 2.013(4) 4_454
O7 Zn1 2.487(4) 3_444
C7 C9 1.383(6) .
C7 H7 0.9300 .
O8 C19 1.259(6) .
O8 Zn1 1.998(3) 3_444
C8 C10 1.346(7) .
C8 H8 0.9300 .
O9 C26 1.252(7) .
O9 Zn1 1.989(4) 2_464
C9 C11 1.391(6) .
C9 H9 0.9300 .
O10 C26 1.247(8) .
O10 Zn2 2.013(4) 2_464
C10 C11 1.384(7) .
C10 H10 0.9300 .
O11 C33 1.235(7) .
O11 Zn2 1.998(4) 3_454
C11 C12 1.481(6) .
O12 C33 1.257(6) .
O12 Zn1 1.963(4) 3_454
C13 C15 1.380(7) .
C13 C14 1.393(6) .
C14 C16 1.397(6) .
C14 H14 0.9300 .
O13 C34 1.11(2) .
O13 H13 0.8500 .
C15 C17 1.374(7) .
C15 H15 0.9300 .
C16 C18 1.362(7) .
C16 H16 0.9300 .
C17 C18 1.404(7) .
C17 H17 0.9300 .
C18 C19 1.481(6) .
C19 Zn1 2.596(5) 3_444
C20 C22 1.372(8) .
C20 C21 1.381(8) .
C21 C23 1.388(8) .
C21 H21 0.9300 .
C22 C24 1.398(9) .
C22 H22 0.9300 .
C23 C25 1.386(9) .
C23 H23 0.9300 .
C24 C25 1.381(10) .
C24 H24 0.9300 .
C25 C26 1.482(7) .
C27 C28 1.373(7) .
C27 C29 1.385(7) .
C28 C30 1.365(7) .
C28 H28 0.9300 .
C29 C31 1.382(7) .
C29 H29 0.9300 .
C30 C32 1.384(7) .
C30 H30 0.9300 .
C31 C32 1.380(7) .
C31 H31 0.9300 .
C32 C33 1.488(7) .
C34 C35 1.56(3) .
C34 H34A 0.9700 .
C34 H34B 0.9700 .
C35 H35A 0.9600 .
C35 H35B 0.9599 .
C35 H35C 0.9600 .
